data_4072210
loop_
_publ_author_name
'Emslie, David J. H.'
'Harrington, Laura E.'
'Jenkins, Hilary A.'
'Robertson, Craig M.'
'Britten, James F.'

_publ_section_title
;
 Group 10 Transition-Metal Complexes of an Ambiphilic PSB-Ligand:
 Investigations into \h3(BCC)-Triarylborane Coordination
;
_journal_issue 20
_journal_name_full Organometallics
_journal_page_first 5317
_journal_paper_doi 10.1021/om800670e
_journal_volume 27
_journal_year 2008
_chemical_formula_moiety 'C47 H48 B Ni P S 2(C6H14)'
_chemical_formula_sum 'C59 H76 B Ni P S'
_chemical_formula_weight 917.75
_chemical_name_systematic
; 
 ? 
;
_space_group_IT_number 2
_symmetry_cell_setting triclinic
_symmetry_space_group_name_Hall '-P 1'
_symmetry_space_group_name_H-M 'P -1'
_atom_sites_solution_hydrogens geom
_atom_sites_solution_primary direct
_atom_sites_solution_secondary difmap
_audit_creation_method SHELXL-97
_cell_angle_alpha 106.206(5)
_cell_angle_beta 97.013(5)
_cell_angle_gamma 106.216(4)
_cell_formula_units_Z 2
_cell_length_a 11.3711(18)
_cell_length_b 13.090(2)
_cell_length_c 16.842(4)
_cell_measurement_reflns_used 1721
_cell_measurement_temperature 173(2)
_cell_measurement_theta_max 21.13
_cell_measurement_theta_min 2.39
_cell_volume 2256.5(7)
_computing_cell_refinement 'Bruker APEX2'
_computing_data_collection 'Bruker APEX2'
_computing_data_reduction 'Bruker APEX2'
_computing_molecular_graphics 'Bruker SHELXTL'
_computing_publication_material 'Bruker SHELXTL'
_computing_structure_refinement 'SHELXL-97 (Sheldrick, 1997)'
_computing_structure_solution 'SHELXS-97 (Sheldrick, 1990)'
_diffrn_ambient_temperature 173(2)
_diffrn_measured_fraction_theta_full 0.981
_diffrn_measured_fraction_theta_max 0.981
_diffrn_measurement_device_type 'CCD area detector'
_diffrn_measurement_method 'phi and omega scans'
_diffrn_radiation_monochromator graphite
_diffrn_radiation_source 'fine-focus sealed tube'
_diffrn_radiation_type MoK\a
_diffrn_radiation_wavelength 0.71073
_diffrn_reflns_av_R_equivalents 0.0855
_diffrn_reflns_av_sigmaI/netI 0.1470
_diffrn_reflns_limit_h_max 15
_diffrn_reflns_limit_h_min -5
_diffrn_reflns_limit_k_max 15
_diffrn_reflns_limit_k_min -17
_diffrn_reflns_limit_l_max 22
_diffrn_reflns_limit_l_min -22
_diffrn_reflns_number 28080
_diffrn_reflns_theta_full 28.28
_diffrn_reflns_theta_max 28.28
_diffrn_reflns_theta_min 2.11
_exptl_absorpt_coefficient_mu 0.553
_exptl_absorpt_correction_T_max 1.000
_exptl_absorpt_correction_T_min 0.818
_exptl_absorpt_correction_type numerical
_exptl_absorpt_process_details 'Face correction'
_exptl_crystal_colour colourless
_exptl_crystal_density_diffrn 1.351
_exptl_crystal_density_method 'not measured'
_exptl_crystal_description plate
_exptl_crystal_F_000 988
_exptl_crystal_size_max 0.40
_exptl_crystal_size_mid 0.30
_exptl_crystal_size_min 0.02
_platon_squeeze_details
;
;
_refine_diff_density_max 0.364
_refine_diff_density_min -0.313
_refine_diff_density_rms 0.072
_refine_ls_extinction_method none
_refine_ls_goodness_of_fit_ref 0.861
_refine_ls_hydrogen_treatment constr
_refine_ls_matrix_type full
_refine_ls_number_parameters 460
_refine_ls_number_reflns 11009
_refine_ls_number_restraints 0
_refine_ls_restrained_S_all 0.861
_refine_ls_R_factor_all 0.1264
_refine_ls_R_factor_gt 0.0567
_refine_ls_shift/su_max 0.003
_refine_ls_shift/su_mean 0.000
_refine_ls_structure_factor_coef Fsqd
_refine_ls_weighting_details 'calc w=1/[\s^2^(Fo^2^)+(0.0478P)^2^+0.0000P] where P=(Fo^2^+2Fc^2^)/3'
_refine_ls_weighting_scheme calc
_refine_ls_wR_factor_gt 0.1053
_refine_ls_wR_factor_ref 0.1224
_reflns_number_gt 5505
_reflns_number_total 11009
_reflns_threshold_expression >2sigma(I)
_cod_data_source_file om800670e_si_004.cif
_cod_data_source_block de19
_cod_depositor_comments
;
The following automatic conversions were performed:

'_symmetry_cell_setting' value 'Triclinic' changed to 'triclinic'
according to /home/saulius/struct/CIF-dictionaries/cif_core.dic
dictionary named 'cif_core.dic' version 2.4.1 from 2010-06-29.

Automatic conversion script
Id: cif_fix_values 1715 2011-07-08 13:25:40Z adriana 
;
_cod_original_sg_symbol_H-M P-1
_cod_database_code 4072210

loop_
_symmetry_equiv_pos_as_xyz
'x, y, z'
'-x, -y, -z'

loop_
_atom_site_label
_atom_site_type_symbol
_atom_site_fract_x
_atom_site_fract_y
_atom_site_fract_z
_atom_site_U_iso_or_equiv
_atom_site_adp_type
_atom_site_occupancy
_atom_site_symmetry_multiplicity
_atom_site_calc_flag
_atom_site_refinement_flags
Ni1 Ni 0.21391(3) 0.74455(3) 0.30303(3) 0.02755(12) Uani 1 1 d .
S1 S 0.08950(6) 0.78238(6) 0.38188(5) 0.02514(18) Uani 1 1 d .
P1 P 0.26396(7) 0.91430(7) 0.29381(5) 0.0285(2) Uani 1 1 d .
C1 C -0.1123(3) 0.9714(3) 0.32407(19) 0.0311(8) Uani 1 1 d .
H1A H -0.1928 0.9783 0.3271 0.037 Uiso 1 1 calc R
B1 B 0.1063(3) 0.5653(3) 0.2984(2) 0.0279(8) Uani 1 1 d .
C2 C -0.0309(3) 1.0456(3) 0.29385(19) 0.0315(8) Uani 1 1 d .
C3 C 0.0857(3) 1.0329(3) 0.28683(19) 0.0318(8) Uani 1 1 d .
H3A H 0.1417 1.0809 0.2648 0.038 Uiso 1 1 calc R
C4 C 0.1211(3) 0.9506(3) 0.31168(19) 0.0275(7) Uani 1 1 d .
C5 C -0.0359(2) 0.5647(3) 0.29993(18) 0.0252(7) Uani 1 1 d .
C6 C -0.1456(2) 0.4719(3) 0.26332(18) 0.0264(7) Uani 1 1 d .
H6A H -0.1392 0.3993 0.2393 0.032 Uiso 1 1 calc R
C7 C -0.2660(2) 0.4835(3) 0.26120(19) 0.0280(7) Uani 1 1 d .
C8 C -0.2743(2) 0.5893(3) 0.29869(18) 0.0261(7) Uani 1 1 d .
H8A H -0.3550 0.5973 0.2971 0.031 Uiso 1 1 calc R
C9 C -0.1730(3) 0.8038(3) 0.3815(2) 0.0287(7) Uani 1 1 d .
C10 C -0.0824(2) 0.8878(3) 0.35011(18) 0.0268(7) Uani 1 1 d .
C11 C 0.0393(2) 0.8824(2) 0.34614(18) 0.0240(7) Uani 1 1 d .
C12 C -0.0528(2) 0.6676(2) 0.33683(18) 0.0238(7) Uani 1 1 d .
C13 C -0.1690(2) 0.6844(3) 0.33854(18) 0.0257(7) Uani 1 1 d .
C14 C -0.1312(3) 0.8360(3) 0.47848(19) 0.0360(8) Uani 1 1 d .
H14A H -0.0458 0.8341 0.4926 0.054 Uiso 1 1 calc R
H14B H -0.1885 0.7823 0.4984 0.054 Uiso 1 1 calc R
H14C H -0.1329 0.9121 0.5059 0.054 Uiso 1 1 calc R
C15 C -0.3073(3) 0.8077(3) 0.3631(2) 0.0399(9) Uani 1 1 d .
H15A H -0.3628 0.7539 0.3839 0.060 Uiso 1 1 calc R
H15B H -0.3370 0.7880 0.3019 0.060 Uiso 1 1 calc R
H15C H -0.3077 0.8838 0.3918 0.060 Uiso 1 1 calc R
C16 C -0.0718(3) 1.1372(3) 0.2692(2) 0.0415(9) Uani 1 1 d .
C17 C -0.2044(4) 1.0867(3) 0.2144(3) 0.0752(14) Uani 1 1 d .
H17A H -0.2065 1.0278 0.1628 0.113 Uiso 1 1 calc R
H17B H -0.2292 1.1458 0.1991 0.113 Uiso 1 1 calc R
H17C H -0.2625 1.0541 0.2461 0.113 Uiso 1 1 calc R
C18 C 0.0165(4) 1.1924(4) 0.2203(3) 0.0799(15) Uani 1 1 d .
H18A H -0.0117 1.2505 0.2059 0.120 Uiso 1 1 calc R
H18B H 0.0159 1.1352 0.1681 0.120 Uiso 1 1 calc R
H18C H 0.1018 1.2267 0.2554 0.120 Uiso 1 1 calc R
C19 C -0.0677(3) 1.2292(3) 0.3502(2) 0.0565(11) Uani 1 1 d .
H19A H 0.0182 1.2629 0.3844 0.085 Uiso 1 1 calc R
H19B H -0.1237 1.1960 0.3828 0.085 Uiso 1 1 calc R
H19C H -0.0949 1.2874 0.3353 0.085 Uiso 1 1 calc R
C20 C -0.3842(3) 0.3781(3) 0.2197(2) 0.0344(8) Uani 1 1 d .
C21 C -0.3735(3) 0.3123(3) 0.1322(2) 0.0523(10) Uani 1 1 d .
H21A H -0.2966 0.2924 0.1370 0.078 Uiso 1 1 calc R
H21B H -0.3707 0.3588 0.0954 0.078 Uiso 1 1 calc R
H21C H -0.4464 0.2435 0.1079 0.078 Uiso 1 1 calc R
C22 C -0.5041(3) 0.4088(3) 0.2119(3) 0.0656(13) Uani 1 1 d .
H22A H -0.5114 0.4509 0.2681 0.098 Uiso 1 1 calc R
H22B H -0.5768 0.3399 0.1873 0.098 Uiso 1 1 calc R
H22C H -0.5010 0.4555 0.1751 0.098 Uiso 1 1 calc R
C23 C -0.3960(3) 0.3022(3) 0.2752(2) 0.0574(11) Uani 1 1 d .
H23A H -0.4024 0.3441 0.3317 0.086 Uiso 1 1 calc R
H23B H -0.3218 0.2783 0.2799 0.086 Uiso 1 1 calc R
H23C H -0.4713 0.2358 0.2495 0.086 Uiso 1 1 calc R
C24 C 0.2839(3) 0.9353(3) 0.1931(2) 0.0338(8) Uani 1 1 d .
C25 C 0.4019(3) 0.9804(3) 0.1787(2) 0.0495(10) Uani 1 1 d .
H25A H 0.4733 1.0082 0.2241 0.059 Uiso 1 1 calc R
C26 C 0.4176(4) 0.9854(4) 0.0999(3) 0.0717(13) Uani 1 1 d .
H26A H 0.4995 1.0161 0.0914 0.086 Uiso 1 1 calc R
C27 C 0.3166(4) 0.9468(4) 0.0338(3) 0.0724(13) Uani 1 1 d .
H27A H 0.3276 0.9509 -0.0203 0.087 Uiso 1 1 calc R
C28 C 0.1982(4) 0.9017(4) 0.0466(3) 0.0758(14) Uani 1 1 d .
H28A H 0.1274 0.8751 0.0010 0.091 Uiso 1 1 calc R
C29 C 0.1821(3) 0.8949(3) 0.1250(2) 0.0548(11) Uani 1 1 d .
H29A H 0.1002 0.8621 0.1326 0.066 Uiso 1 1 calc R
C30 C 0.3954(2) 1.0289(3) 0.36992(19) 0.0281(7) Uani 1 1 d .
C31 C 0.5032(3) 1.0048(3) 0.3935(2) 0.0424(9) Uani 1 1 d .
H31A H 0.5050 0.9302 0.3713 0.051 Uiso 1 1 calc R
C32 C 0.6082(3) 1.0880(3) 0.4490(2) 0.0523(10) Uani 1 1 d .
H32A H 0.6819 1.0706 0.4638 0.063 Uiso 1 1 calc R
C33 C 0.6059(3) 1.1964(3) 0.4826(2) 0.0451(9) Uani 1 1 d .
H33A H 0.6776 1.2533 0.5212 0.054 Uiso 1 1 calc R
C34 C 0.4992(3) 1.2219(3) 0.4601(2) 0.0400(9) Uani 1 1 d .
H34A H 0.4971 1.2962 0.4834 0.048 Uiso 1 1 calc R
C35 C 0.3956(3) 1.1390(3) 0.4036(2) 0.0370(8) Uani 1 1 d .
H35A H 0.3232 1.1574 0.3875 0.044 Uiso 1 1 calc R
C36 C 0.1639(3) 0.5850(3) 0.2233(2) 0.0306(7) Uani 1 1 d .
C37 C 0.2982(3) 0.6374(3) 0.2345(2) 0.0334(8) Uani 1 1 d .
H37A H 0.3507 0.6097 0.2700 0.040 Uiso 1 1 calc R
C38 C 0.3501(3) 0.6645(3) 0.1680(2) 0.0451(9) Uani 1 1 d .
H38A H 0.4387 0.6915 0.1752 0.054 Uiso 1 1 calc R
C39 C 0.2757(3) 0.6528(3) 0.0933(2) 0.0512(10) Uani 1 1 d .
H39A H 0.3117 0.6716 0.0492 0.061 Uiso 1 1 calc R
C40 C 0.1455(3) 0.6126(3) 0.0838(2) 0.0493(10) Uani 1 1 d .
H40A H 0.0931 0.6063 0.0331 0.059 Uiso 1 1 calc R
C41 C 0.0914(3) 0.5819(3) 0.1459(2) 0.0376(8) Uani 1 1 d .
H41A H 0.0025 0.5578 0.1374 0.045 Uiso 1 1 calc R
C42 C 0.1721(2) 0.5243(3) 0.36669(19) 0.0275(7) Uani 1 1 d .
C43 C 0.1402(3) 0.5361(3) 0.4457(2) 0.0326(8) Uani 1 1 d .
H43A H 0.0770 0.5689 0.4581 0.039 Uiso 1 1 calc R
C44 C 0.1972(3) 0.5019(3) 0.5068(2) 0.0398(9) Uani 1 1 d .
H44A H 0.1727 0.5110 0.5596 0.048 Uiso 1 1 calc R
C45 C 0.2907(3) 0.4543(3) 0.4898(2) 0.0440(9) Uani 1 1 d .
H45A H 0.3324 0.4332 0.5317 0.053 Uiso 1 1 calc R
C46 C 0.3218(3) 0.4383(3) 0.4122(2) 0.0444(9) Uani 1 1 d .
H46A H 0.3833 0.4034 0.3997 0.053 Uiso 1 1 calc R
C47 C 0.2641(3) 0.4728(3) 0.3521(2) 0.0366(8) Uani 1 1 d .
H47A H 0.2875 0.4611 0.2989 0.044 Uiso 1 1 calc R

loop_
_atom_site_aniso_label
_atom_site_aniso_U_11
_atom_site_aniso_U_22
_atom_site_aniso_U_33
_atom_site_aniso_U_23
_atom_site_aniso_U_13
_atom_site_aniso_U_12
Ni1 0.0228(2) 0.0270(2) 0.0347(3) 0.0119(2) 0.00778(17) 0.00857(17)
S1 0.0210(4) 0.0252(4) 0.0298(5) 0.0107(4) 0.0042(3) 0.0075(3)
P1 0.0245(4) 0.0272(5) 0.0335(5) 0.0115(4) 0.0074(4) 0.0058(4)
C1 0.0252(15) 0.032(2) 0.038(2) 0.0108(16) 0.0021(14) 0.0148(15)
B1 0.0255(17) 0.019(2) 0.035(2) 0.0063(17) 0.0051(16) 0.0050(15)
C2 0.0344(17) 0.0291(19) 0.0302(19) 0.0106(16) -0.0003(14) 0.0116(15)
C3 0.0335(17) 0.0244(18) 0.036(2) 0.0129(16) 0.0015(14) 0.0064(14)
C4 0.0266(15) 0.0249(18) 0.0286(18) 0.0083(15) 0.0038(13) 0.0064(14)
C5 0.0253(15) 0.0260(18) 0.0279(18) 0.0129(15) 0.0079(13) 0.0091(14)
C6 0.0269(15) 0.0219(17) 0.0310(19) 0.0087(15) 0.0083(13) 0.0081(14)
C7 0.0246(15) 0.0299(19) 0.0290(19) 0.0100(15) 0.0060(13) 0.0079(14)
C8 0.0192(14) 0.0320(19) 0.0308(19) 0.0142(15) 0.0070(13) 0.0095(14)
C9 0.0252(15) 0.0248(18) 0.038(2) 0.0098(16) 0.0090(14) 0.0108(14)
C10 0.0252(15) 0.0238(18) 0.0281(18) 0.0051(15) 0.0043(13) 0.0073(13)
C11 0.0252(15) 0.0212(17) 0.0235(17) 0.0057(14) -0.0010(12) 0.0086(13)
C12 0.0206(14) 0.0223(17) 0.0284(18) 0.0101(14) 0.0052(12) 0.0053(13)
C13 0.0250(15) 0.0304(19) 0.0279(18) 0.0139(15) 0.0094(13) 0.0126(14)
C14 0.0364(18) 0.029(2) 0.041(2) 0.0063(17) 0.0153(16) 0.0111(15)
C15 0.0285(16) 0.035(2) 0.060(2) 0.0133(18) 0.0120(16) 0.0162(15)
C16 0.046(2) 0.032(2) 0.053(2) 0.0233(19) 0.0018(17) 0.0168(17)
C17 0.081(3) 0.053(3) 0.082(3) 0.023(3) -0.032(2) 0.028(2)
C18 0.105(3) 0.084(4) 0.103(4) 0.073(3) 0.047(3) 0.059(3)
C19 0.067(3) 0.043(2) 0.064(3) 0.019(2) 0.000(2) 0.030(2)
C20 0.0238(15) 0.0292(19) 0.044(2) 0.0075(17) 0.0053(14) 0.0040(14)
C21 0.045(2) 0.047(3) 0.044(2) 0.000(2) 0.0024(18) 0.0012(19)
C22 0.0255(18) 0.045(3) 0.099(4) -0.001(2) -0.003(2) 0.0024(18)
C23 0.052(2) 0.043(2) 0.070(3) 0.028(2) 0.013(2) -0.0042(19)
C24 0.0363(17) 0.031(2) 0.035(2) 0.0132(17) 0.0112(15) 0.0086(15)
C25 0.043(2) 0.052(3) 0.043(2) 0.017(2) 0.0120(17) -0.0027(18)
C26 0.070(3) 0.085(4) 0.059(3) 0.030(3) 0.033(3) 0.009(3)
C27 0.082(3) 0.094(4) 0.045(3) 0.034(3) 0.029(3) 0.016(3)
C28 0.070(3) 0.106(4) 0.040(3) 0.029(3) 0.003(2) 0.011(3)
C29 0.043(2) 0.073(3) 0.045(3) 0.026(2) 0.0075(18) 0.007(2)
C30 0.0227(15) 0.0296(19) 0.0317(19) 0.0112(16) 0.0085(13) 0.0059(14)
C31 0.0339(18) 0.031(2) 0.056(2) 0.0074(18) 0.0028(17) 0.0118(16)
C32 0.0357(19) 0.046(3) 0.062(3) 0.007(2) -0.0064(18) 0.0118(18)
C33 0.0377(19) 0.037(2) 0.047(2) 0.0099(19) -0.0008(17) -0.0004(17)
C34 0.0367(18) 0.030(2) 0.045(2) 0.0089(18) 0.0041(16) 0.0038(16)
C35 0.0287(17) 0.035(2) 0.049(2) 0.0157(18) 0.0083(16) 0.0105(16)
C36 0.0266(16) 0.0263(19) 0.038(2) 0.0079(16) 0.0070(14) 0.0097(14)
C37 0.0314(17) 0.036(2) 0.045(2) 0.0205(17) 0.0177(15) 0.0191(15)
C38 0.0381(19) 0.045(2) 0.051(3) 0.010(2) 0.0236(19) 0.0120(18)
C39 0.055(2) 0.057(3) 0.044(3) 0.016(2) 0.028(2) 0.016(2)
C40 0.052(2) 0.059(3) 0.034(2) 0.016(2) 0.0104(18) 0.015(2)
C41 0.0364(18) 0.040(2) 0.035(2) 0.0121(18) 0.0081(16) 0.0105(16)
C42 0.0234(15) 0.0250(18) 0.036(2) 0.0121(15) 0.0086(13) 0.0076(13)
C43 0.0230(15) 0.033(2) 0.043(2) 0.0143(17) 0.0073(14) 0.0080(14)
C44 0.0345(18) 0.045(2) 0.039(2) 0.0212(18) 0.0065(15) 0.0049(17)
C45 0.0336(18) 0.050(2) 0.056(3) 0.033(2) 0.0003(17) 0.0144(17)
C46 0.0375(19) 0.057(3) 0.056(3) 0.031(2) 0.0167(18) 0.0261(18)
C47 0.0346(17) 0.042(2) 0.045(2) 0.0220(18) 0.0154(16) 0.0189(16)

loop_
_atom_type_symbol
_atom_type_description
_atom_type_scat_dispersion_real
_atom_type_scat_dispersion_imag
_atom_type_scat_source
C C 0.0033 0.0016 'International Tables Vol C Tables 4.2.6.8 and 6.1.1.4'
H H 0.0000 0.0000 'International Tables Vol C Tables 4.2.6.8 and 6.1.1.4'
B B 0.0013 0.0007 'International Tables Vol C Tables 4.2.6.8 and 6.1.1.4'
P P 0.1023 0.0942 'International Tables Vol C Tables 4.2.6.8 and 6.1.1.4'
S S 0.1246 0.1234 'International Tables Vol C Tables 4.2.6.8 and 6.1.1.4'
Ni Ni 0.3393 1.1124 'International Tables Vol C Tables 4.2.6.8 and 6.1.1.4'

loop_
_geom_angle_atom_site_label_1
_geom_angle_atom_site_label_2
_geom_angle_atom_site_label_3
_geom_angle
C36 Ni1 C37 41.46(11)
C36 Ni1 S1 116.96(9)
C37 Ni1 S1 153.37(9)
C36 Ni1 P1 137.29(10)
C37 Ni1 P1 116.17(9)
S1 Ni1 P1 90.41(3)
C36 Ni1 B1 41.28(12)
C37 Ni1 B1 72.89(12)
S1 Ni1 B1 80.87(9)
P1 Ni1 B1 164.04(8)
C12 S1 C11 96.94(13)
C12 S1 Ni1 104.78(10)
C11 S1 Ni1 102.83(10)
C24 P1 C30 102.98(14)
C24 P1 C4 103.66(14)
C30 P1 C4 106.21(14)
C24 P1 Ni1 120.15(11)
C30 P1 Ni1 120.48(11)
C4 P1 Ni1 101.38(10)
C2 C1 C10 123.8(3)
C2 C1 H1A 118.1
C10 C1 H1A 118.1
C36 B1 C42 122.2(3)
C36 B1 C5 119.6(3)
C42 B1 C5 117.4(3)
C36 B1 Ni1 59.64(16)
C42 B1 Ni1 113.9(2)
C5 B1 Ni1 104.6(2)
C1 C2 C3 118.0(3)
C1 C2 C16 119.6(3)
C3 C2 C16 122.4(3)
C4 C3 C2 121.0(3)
C4 C3 H3A 119.5
C2 C3 H3A 119.5
C3 C4 C11 119.0(3)
C3 C4 P1 124.9(2)
C11 C4 P1 115.8(2)
C12 C5 C6 115.9(2)
C12 C5 B1 117.4(3)
C6 C5 B1 126.6(3)
C5 C6 C7 121.6(3)
C5 C6 H6A 119.2
C7 C6 H6A 119.2
C8 C7 C6 118.6(3)
C8 C7 C20 121.9(2)
C6 C7 C20 119.4(3)
C7 C8 C13 122.6(3)
C7 C8 H8A 118.7
C13 C8 H8A 118.7
C15 C9 C10 111.1(3)
C15 C9 C14 107.1(2)
C10 C9 C14 109.4(2)
C15 C9 C13 111.0(2)
C10 C9 C13 108.9(2)
C14 C9 C13 109.2(2)
C1 C10 C11 116.0(3)
C1 C10 C9 124.1(2)
C11 C10 C9 119.9(3)
C4 C11 C10 122.0(3)
C4 C11 S1 118.3(2)
C10 C11 S1 119.7(2)
C5 C12 C13 125.3(3)
C5 C12 S1 113.93(19)
C13 C12 S1 120.8(2)
C8 C13 C12 115.9(3)
C8 C13 C9 124.7(2)
C12 C13 C9 119.4(3)
C9 C14 H14A 109.5
C9 C14 H14B 109.5
H14A C14 H14B 109.5
C9 C14 H14C 109.5
H14A C14 H14C 109.5
H14B C14 H14C 109.5
C9 C15 H15A 109.5
C9 C15 H15B 109.5
H15A C15 H15B 109.5
C9 C15 H15C 109.5
H15A C15 H15C 109.5
H15B C15 H15C 109.5
C17 C16 C18 108.7(3)
C17 C16 C19 109.8(3)
C18 C16 C19 107.8(3)
C17 C16 C2 110.3(3)
C18 C16 C2 111.5(3)
C19 C16 C2 108.7(3)
C16 C17 H17A 109.5
C16 C17 H17B 109.5
H17A C17 H17B 109.5
C16 C17 H17C 109.5
H17A C17 H17C 109.5
H17B C17 H17C 109.5
C16 C18 H18A 109.5
C16 C18 H18B 109.5
H18A C18 H18B 109.5
C16 C18 H18C 109.5
H18A C18 H18C 109.5
H18B C18 H18C 109.5
C16 C19 H19A 109.5
C16 C19 H19B 109.5
H19A C19 H19B 109.5
C16 C19 H19C 109.5
H19A C19 H19C 109.5
H19B C19 H19C 109.5
C21 C20 C22 109.3(3)
C21 C20 C23 109.0(3)
C22 C20 C23 107.2(3)
C21 C20 C7 110.2(3)
C22 C20 C7 112.0(3)
C23 C20 C7 109.2(3)
C20 C21 H21A 109.5
C20 C21 H21B 109.5
H21A C21 H21B 109.5
C20 C21 H21C 109.5
H21A C21 H21C 109.5
H21B C21 H21C 109.5
C20 C22 H22A 109.5
C20 C22 H22B 109.5
H22A C22 H22B 109.5
C20 C22 H22C 109.5
H22A C22 H22C 109.5
H22B C22 H22C 109.5
C20 C23 H23A 109.5
C20 C23 H23B 109.5
H23A C23 H23B 109.5
C20 C23 H23C 109.5
H23A C23 H23C 109.5
H23B C23 H23C 109.5
C25 C24 C29 117.6(3)
C25 C24 P1 121.5(3)
C29 C24 P1 120.6(2)
C26 C25 C24 121.3(4)
C26 C25 H25A 119.4
C24 C25 H25A 119.4
C27 C26 C25 120.5(4)
C27 C26 H26A 119.7
C25 C26 H26A 119.7
C26 C27 C28 119.3(4)
C26 C27 H27A 120.4
C28 C27 H27A 120.4
C29 C28 C27 120.4(4)
C29 C28 H28A 119.8
C27 C28 H28A 119.8
C28 C29 C24 120.9(3)
C28 C29 H29A 119.6
C24 C29 H29A 119.6
C31 C30 C35 118.2(3)
C31 C30 P1 117.5(2)
C35 C30 P1 124.3(2)
C32 C31 C30 120.9(3)
C32 C31 H31A 119.5
C30 C31 H31A 119.5
C33 C32 C31 120.0(3)
C33 C32 H32A 120.0
C31 C32 H32A 120.0
C32 C33 C34 119.9(3)
C32 C33 H33A 120.0
C34 C33 H33A 120.0
C35 C34 C33 119.8(3)
C35 C34 H34A 120.1
C33 C34 H34A 120.1
C34 C35 C30 121.2(3)
C34 C35 H35A 119.4
C30 C35 H35A 119.4
C41 C36 C37 113.8(3)
C41 C36 B1 123.3(3)
C37 C36 B1 120.9(3)
C41 C36 Ni1 106.3(2)
C37 C36 Ni1 71.59(17)
B1 C36 Ni1 79.08(18)
C38 C37 C36 121.1(3)
C38 C37 Ni1 118.2(2)
C36 C37 Ni1 66.95(16)
C38 C37 H37A 114.2
C36 C37 H37A 114.2
Ni1 C37 H37A 114.2
C39 C38 C37 121.6(3)
C39 C38 H38A 119.2
C37 C38 H38A 119.2
C38 C39 C40 118.4(3)
C38 C39 H39A 120.8
C40 C39 H39A 120.8
C41 C40 C39 121.8(3)
C41 C40 H40A 119.1
C39 C40 H40A 119.1
C40 C41 C36 122.6(3)
C40 C41 H41A 118.7
C36 C41 H41A 118.7
C43 C42 C47 115.4(3)
C43 C42 B1 121.7(3)
C47 C42 B1 122.9(3)
C44 C43 C42 122.8(3)
C44 C43 H43A 118.6
C42 C43 H43A 118.6
C43 C44 C45 119.4(3)
C43 C44 H44A 120.3
C45 C44 H44A 120.3
C46 C45 C44 119.6(3)
C46 C45 H45A 120.2
C44 C45 H45A 120.2
C45 C46 C47 120.2(3)
C45 C46 H46A 119.9
C47 C46 H46A 119.9
C46 C47 C42 122.6(3)
C46 C47 H47A 118.7
C42 C47 H47A 118.7

loop_
_geom_bond_atom_site_label_1
_geom_bond_atom_site_label_2
_geom_bond_distance
Ni1 C36 2.019(3)
Ni1 C37 2.081(3)
Ni1 S1 2.1196(8)
Ni1 P1 2.1895(10)
Ni1 B1 2.297(4)
S1 C12 1.777(3)
S1 C11 1.782(3)
P1 C24 1.822(3)
P1 C30 1.825(3)
P1 C4 1.851(3)
C1 C2 1.395(4)
C1 C10 1.395(4)
C1 H1A 0.9500
B1 C36 1.543(5)
B1 C42 1.591(5)
B1 C5 1.618(4)
C2 C3 1.397(4)
C2 C16 1.540(4)
C3 C4 1.396(4)
C3 H3A 0.9500
C4 C11 1.399(4)
C5 C12 1.394(4)
C5 C6 1.400(4)
C6 C7 1.417(4)
C6 H6A 0.9500
C7 C8 1.388(4)
C7 C20 1.547(4)
C8 C13 1.392(4)
C8 H8A 0.9500
C9 C15 1.539(4)
C9 C10 1.540(4)
C9 C14 1.545(4)
C9 C13 1.545(4)
C10 C11 1.415(4)
C12 C13 1.400(3)
C14 H14A 0.9800
C14 H14B 0.9800
C14 H14C 0.9800
C15 H15A 0.9800
C15 H15B 0.9800
C15 H15C 0.9800
C16 C17 1.524(4)
C16 C18 1.528(5)
C16 C19 1.533(5)
C17 H17A 0.9800
C17 H17B 0.9800
C17 H17C 0.9800
C18 H18A 0.9800
C18 H18B 0.9800
C18 H18C 0.9800
C19 H19A 0.9800
C19 H19B 0.9800
C19 H19C 0.9800
C20 C21 1.524(4)
C20 C22 1.527(4)
C20 C23 1.534(5)
C21 H21A 0.9800
C21 H21B 0.9800
C21 H21C 0.9800
C22 H22A 0.9800
C22 H22B 0.9800
C22 H22C 0.9800
C23 H23A 0.9800
C23 H23B 0.9800
C23 H23C 0.9800
C24 C25 1.388(4)
C24 C29 1.389(4)
C25 C26 1.379(5)
C25 H25A 0.9500
C26 C27 1.365(5)
C26 H26A 0.9500
C27 C28 1.380(5)
C27 H27A 0.9500
C28 C29 1.380(5)
C28 H28A 0.9500
C29 H29A 0.9500
C30 C31 1.389(4)
C30 C35 1.393(4)
C31 C32 1.385(4)
C31 H31A 0.9500
C32 C33 1.382(5)
C32 H32A 0.9500
C33 C34 1.383(4)
C33 H33A 0.9500
C34 C35 1.380(4)
C34 H34A 0.9500
C35 H35A 0.9500
C36 C41 1.439(4)
C36 C37 1.453(4)
C37 C38 1.412(4)
C37 H37A 1.0000
C38 C39 1.372(5)
C38 H38A 0.9500
C39 C40 1.397(4)
C39 H39A 0.9500
C40 C41 1.374(4)
C40 H40A 0.9500
C41 H41A 0.9500
C42 C43 1.399(4)
C42 C47 1.406(4)
C43 C44 1.391(4)
C43 H43A 0.9500
C44 C45 1.394(4)
C44 H44A 0.9500
C45 C46 1.370(4)
C45 H45A 0.9500
C46 C47 1.386(4)
C46 H46A 0.9500
C47 H47A 0.9500

loop_
_geom_torsion_atom_site_label_1
_geom_torsion_atom_site_label_2
_geom_torsion_atom_site_label_3
_geom_torsion_atom_site_label_4
_geom_torsion
C36 Ni1 S1 C12 -14.96(14)
C37 Ni1 S1 C12 -45.5(2)
P1 Ni1 S1 C12 130.93(10)
B1 Ni1 S1 C12 -35.64(13)
C36 Ni1 S1 C11 -115.81(14)
C37 Ni1 S1 C11 -146.3(2)
P1 Ni1 S1 C11 30.09(10)
B1 Ni1 S1 C11 -136.48(13)
C36 Ni1 P1 C24 -7.04(17)
C37 Ni1 P1 C24 38.64(16)
S1 Ni1 P1 C24 -139.57(12)
B1 Ni1 P1 C24 -83.1(4)
C36 Ni1 P1 C30 -137.07(16)
C37 Ni1 P1 C30 -91.39(15)
S1 Ni1 P1 C30 90.40(11)
B1 Ni1 P1 C30 146.9(4)
C36 Ni1 P1 C4 106.26(15)
C37 Ni1 P1 C4 151.94(14)
S1 Ni1 P1 C4 -26.27(10)
B1 Ni1 P1 C4 30.2(4)
C37 Ni1 B1 C36 -33.10(17)
S1 Ni1 B1 C36 151.51(16)
P1 Ni1 B1 C36 93.9(4)
C36 Ni1 B1 C42 114.5(3)
C37 Ni1 B1 C42 81.4(2)
S1 Ni1 B1 C42 -94.0(2)
P1 Ni1 B1 C42 -151.6(2)
C36 Ni1 B1 C5 -116.0(3)
C37 Ni1 B1 C5 -149.1(2)
S1 Ni1 B1 C5 35.50(18)
P1 Ni1 B1 C5 -22.1(5)
C10 C1 C2 C3 2.1(5)
C10 C1 C2 C16 -178.2(3)
C1 C2 C3 C4 -1.9(5)
C16 C2 C3 C4 178.4(3)
C2 C3 C4 C11 -1.7(4)
C2 C3 C4 P1 172.3(2)
C24 P1 C4 C3 -33.5(3)
C30 P1 C4 C3 74.6(3)
Ni1 P1 C4 C3 -158.7(2)
C24 P1 C4 C11 140.7(2)
C30 P1 C4 C11 -111.1(2)
Ni1 P1 C4 C11 15.5(2)
C36 B1 C5 C12 -88.5(4)
C42 B1 C5 C12 101.9(3)
Ni1 B1 C5 C12 -25.4(3)
C36 B1 C5 C6 87.3(4)
C42 B1 C5 C6 -82.2(4)
Ni1 B1 C5 C6 150.4(3)
C12 C5 C6 C7 2.5(4)
B1 C5 C6 C7 -173.5(3)
C5 C6 C7 C8 -1.9(4)
C5 C6 C7 C20 179.8(3)
C6 C7 C8 C13 -0.3(4)
C20 C7 C8 C13 178.0(3)
C2 C1 C10 C11 1.3(5)
C2 C1 C10 C9 -178.4(3)
C15 C9 C10 C1 11.8(4)
C14 C9 C10 C1 -106.4(3)
C13 C9 C10 C1 134.3(3)
C15 C9 C10 C11 -168.0(3)
C14 C9 C10 C11 73.9(3)
C13 C9 C10 C11 -45.4(4)
C3 C4 C11 C10 5.4(4)
P1 C4 C11 C10 -169.2(2)
C3 C4 C11 S1 -177.2(2)
P1 C4 C11 S1 8.2(3)
C1 C10 C11 C4 -5.1(4)
C9 C10 C11 C4 174.7(3)
C1 C10 C11 S1 177.5(2)
C9 C10 C11 S1 -2.8(4)
C12 S1 C11 C4 -135.6(2)
Ni1 S1 C11 C4 -28.7(2)
C12 S1 C11 C10 41.9(3)
Ni1 S1 C11 C10 148.8(2)
C6 C5 C12 C13 -1.1(4)
B1 C5 C12 C13 175.3(3)
C6 C5 C12 S1 -179.8(2)
B1 C5 C12 S1 -3.4(4)
C11 S1 C12 C5 138.6(2)
Ni1 S1 C12 C5 33.3(2)
C11 S1 C12 C13 -40.2(3)
Ni1 S1 C12 C13 -145.4(2)
C7 C8 C13 C12 1.6(4)
C7 C8 C13 C9 -179.7(3)
C5 C12 C13 C8 -0.9(4)
S1 C12 C13 C8 177.7(2)
C5 C12 C13 C9 -179.6(3)
S1 C12 C13 C9 -1.0(4)
C15 C9 C13 C8 -8.4(4)
C10 C9 C13 C8 -131.1(3)
C14 C9 C13 C8 109.5(3)
C15 C9 C13 C12 170.2(3)
C10 C9 C13 C12 47.6(4)
C14 C9 C13 C12 -71.9(3)
C1 C2 C16 C17 -46.8(4)
C3 C2 C16 C17 132.8(3)
C1 C2 C16 C18 -167.7(3)
C3 C2 C16 C18 12.0(5)
C1 C2 C16 C19 73.6(4)
C3 C2 C16 C19 -106.7(4)
C8 C7 C20 C21 131.8(3)
C6 C7 C20 C21 -50.0(4)
C8 C7 C20 C22 10.0(4)
C6 C7 C20 C22 -171.8(3)
C8 C7 C20 C23 -108.5(3)
C6 C7 C20 C23 69.7(4)
C30 P1 C24 C25 31.6(3)
C4 P1 C24 C25 142.2(3)
Ni1 P1 C24 C25 -105.7(3)
C30 P1 C24 C29 -155.6(3)
C4 P1 C24 C29 -45.1(3)
Ni1 P1 C24 C29 67.0(3)
C29 C24 C25 C26 0.3(6)
P1 C24 C25 C26 173.3(3)
C24 C25 C26 C27 0.5(7)
C25 C26 C27 C28 -0.5(7)
C26 C27 C28 C29 -0.5(7)
C27 C28 C29 C24 1.4(7)
C25 C24 C29 C28 -1.3(6)
P1 C24 C29 C28 -174.3(3)
C24 P1 C30 C31 -96.1(3)
C4 P1 C30 C31 155.3(2)
Ni1 P1 C30 C31 41.1(3)
C24 P1 C30 C35 81.9(3)
C4 P1 C30 C35 -26.7(3)
Ni1 P1 C30 C35 -140.9(2)
C35 C30 C31 C32 -0.1(5)
P1 C30 C31 C32 178.0(3)
C30 C31 C32 C33 1.0(6)
C31 C32 C33 C34 -0.8(6)
C32 C33 C34 C35 -0.4(5)
C33 C34 C35 C30 1.4(5)
C31 C30 C35 C34 -1.1(5)
P1 C30 C35 C34 -179.1(2)
C42 B1 C36 C41 156.9(3)
C5 B1 C36 C41 -12.2(5)
Ni1 B1 C36 C41 -102.4(3)
C42 B1 C36 C37 -40.1(4)
C5 B1 C36 C37 150.9(3)
Ni1 B1 C36 C37 60.6(2)
C42 B1 C36 Ni1 -100.8(3)
C5 B1 C36 Ni1 90.2(3)
C37 Ni1 C36 C41 -110.3(3)
S1 Ni1 C36 C41 89.9(2)
P1 Ni1 C36 C41 -34.4(3)
B1 Ni1 C36 C41 121.8(3)
S1 Ni1 C36 C37 -159.89(15)
P1 Ni1 C36 C37 75.9(2)
B1 Ni1 C36 C37 -128.0(3)
C37 Ni1 C36 B1 128.0(3)
S1 Ni1 C36 B1 -31.90(18)
P1 Ni1 C36 B1 -156.14(14)
C41 C36 C37 C38 -9.9(4)
B1 C36 C37 C38 -174.4(3)
Ni1 C36 C37 C38 -110.0(3)
C41 C36 C37 Ni1 100.1(3)
B1 C36 C37 Ni1 -64.4(3)
C36 Ni1 C37 C38 114.2(3)
S1 Ni1 C37 C38 157.31(19)
P1 Ni1 C37 C38 -18.7(3)
B1 Ni1 C37 C38 147.1(3)
S1 Ni1 C37 C36 43.1(3)
P1 Ni1 C37 C36 -132.87(16)
B1 Ni1 C37 C36 32.96(18)
C36 C37 C38 C39 6.5(5)
Ni1 C37 C38 C39 -72.2(4)
C37 C38 C39 C40 -0.3(5)
C38 C39 C40 C41 -1.8(6)
C39 C40 C41 C36 -2.4(6)
C37 C36 C41 C40 8.0(5)
B1 C36 C41 C40 172.1(3)
Ni1 C36 C41 C40 84.6(3)
C36 B1 C42 C43 162.1(3)
C5 B1 C42 C43 -28.7(4)
Ni1 B1 C42 C43 94.0(3)
C36 B1 C42 C47 -18.8(5)
C5 B1 C42 C47 150.4(3)
Ni1 B1 C42 C47 -86.9(3)
C47 C42 C43 C44 1.5(5)
B1 C42 C43 C44 -179.4(3)
C42 C43 C44 C45 0.4(5)
C43 C44 C45 C46 -2.3(5)
C44 C45 C46 C47 2.3(5)
C45 C46 C47 C42 -0.3(5)
C43 C42 C47 C46 -1.5(5)
B1 C42 C47 C46 179.3(3)

loop_
_platon_squeeze_void_nr
_platon_squeeze_void_average_x
_platon_squeeze_void_average_y
_platon_squeeze_void_average_z
_platon_squeeze_void_volume
_platon_squeeze_void_count_electrons
_platon_squeeze_void_content
1 -0.007 -0.007 0.000 441 62 2C6H14
